data_2220782
loop_
_publ_author_name
'Saravana, K. T. Pillai'
'Son, Jung-Ho'
'Hoefelmeyer, James D.'

_publ_section_title Bis(\m-dimesitylborinato-\k^2^<i>O</i>:<i>O</i>)bis[(2-methylpyridine-\k<i>N</i>)lithium]
_journal_coeditor_code GW2055
_journal_issue 2
_journal_name_full 'Acta Crystallographica Section E'
_journal_page_first m179
_journal_paper_doi 10.1107/S1600536808042748
_journal_volume 65
_journal_year 2009
_chemical_formula_iupac '[Li2 (C18 H22 B O)2 (C6 H7 N)2]'
_chemical_formula_moiety 'C48 H58 B2 Li2 N2 O2'
_chemical_formula_sum 'C48 H58 B2 Li2 N2 O2'
_chemical_formula_weight 730.46
_chemical_name_systematic
;
Bis(\m-dimesitylborinato-\k^2^O:O)bis[(2-methylpyridine-\kN)lithium]
;
_space_group_IT_number 14
_symmetry_cell_setting monoclinic
_symmetry_space_group_name_Hall '-P 2yn'
_symmetry_space_group_name_H-M 'P 1 21/n 1'
_atom_sites_solution_hydrogens geom
_atom_sites_solution_primary direct
_atom_sites_solution_secondary difmap
_audit_creation_method SHELXL-97
_cell_angle_alpha 90.00
_cell_angle_beta 90.124(2)
_cell_angle_gamma 90.00
_cell_formula_units_Z 2
_cell_length_a 8.6075(11)
_cell_length_b 9.1307(11)
_cell_length_c 26.220(3)
_cell_measurement_reflns_used 1946
_cell_measurement_temperature 100(2)
_cell_measurement_theta_max 23.1
_cell_measurement_theta_min 2.49
_cell_volume 2060.7(4)
_computing_cell_refinement 'SAINT (Bruker, 2006)'
_computing_data_collection 'APEX2 (Bruker, 2006)'
_computing_data_reduction 'SAINT (Bruker, 2006)'
_computing_molecular_graphics 'ORTEP-3 (Farrugia, 1997) and PLATON (Spek, 2003)'
_computing_publication_material 'SHELXTL (Sheldrick, 2008)'
_computing_structure_refinement 'SHELXTL (Sheldrick, 2008)'
_computing_structure_solution 'SHELXTL (Sheldrick, 2008)'
_diffrn_ambient_temperature 100(2)
_diffrn_measured_fraction_theta_full 0.951
_diffrn_measured_fraction_theta_max 0.951
_diffrn_measurement_device_type 'Bruker SMART APEXII'
_diffrn_measurement_method \w
_diffrn_radiation_monochromator graphite
_diffrn_radiation_source 'fine-focus sealed tube'
_diffrn_radiation_type MoK\a
_diffrn_radiation_wavelength 0.71073
_diffrn_reflns_av_R_equivalents 0.0364
_diffrn_reflns_av_sigmaI/netI 0.0433
_diffrn_reflns_limit_h_max 9
_diffrn_reflns_limit_h_min -9
_diffrn_reflns_limit_k_max 9
_diffrn_reflns_limit_k_min -10
_diffrn_reflns_limit_l_max 29
_diffrn_reflns_limit_l_min -28
_diffrn_reflns_number 8145
_diffrn_reflns_theta_full 23.35
_diffrn_reflns_theta_max 23.35
_diffrn_reflns_theta_min 1.55
_exptl_absorpt_coefficient_mu 0.069
_exptl_absorpt_correction_T_max 0.9904
_exptl_absorpt_correction_T_min 0.9579
_exptl_absorpt_correction_type multi-scan
_exptl_absorpt_process_details '(SADABS; Bruker, 2006)'
_exptl_crystal_colour colorless
_exptl_crystal_density_diffrn 1.177
_exptl_crystal_density_method 'not measured'
_exptl_crystal_description needle
_exptl_crystal_F_000 784
_exptl_crystal_size_max 0.63
_exptl_crystal_size_mid 0.19
_exptl_crystal_size_min 0.14
_refine_diff_density_max 0.299
_refine_diff_density_min -0.241
_refine_ls_extinction_method none
_refine_ls_goodness_of_fit_ref 1.264
_refine_ls_hydrogen_treatment constr
_refine_ls_matrix_type full
_refine_ls_number_parameters 260
_refine_ls_number_reflns 2848
_refine_ls_number_restraints 0
_refine_ls_restrained_S_all 1.264
_refine_ls_R_factor_all 0.0724
_refine_ls_R_factor_gt 0.0432
_refine_ls_shift/su_max 0.001
_refine_ls_shift/su_mean 0.000
_refine_ls_structure_factor_coef Fsqd
_refine_ls_weighting_details 'calc w=1/[\s^2^(Fo^2^)+(0.1P)^2^] where P=(Fo^2^+2Fc^2^)/3'
_refine_ls_weighting_scheme calc
_refine_ls_wR_factor_gt 0.1154
_refine_ls_wR_factor_ref 0.1398
_reflns_number_gt 2011
_reflns_number_total 2848
_reflns_threshold_expression I>2\s(I)
_cod_data_source_file gw2055.cif
_cod_data_source_block I
_cod_original_sg_symbol_H-M P21/n
_cod_database_code 2220782
_cod_database_fobs_code 2220782

loop_
_symmetry_equiv_pos_as_xyz
'x, y, z'
'-x+1/2, y+1/2, -z+1/2'
'-x, -y, -z'
'x-1/2, -y-1/2, z-1/2'

loop_
_atom_site_type_symbol
_atom_site_label
_atom_site_fract_x
_atom_site_fract_y
_atom_site_fract_z
_atom_site_U_iso_or_equiv
_atom_site_adp_type
_atom_site_calc_flag
_atom_site_refinement_flags
_atom_site_occupancy
_atom_site_disorder_assembly
_atom_site_disorder_group
C C2 0.7338(3) 0.5897(3) -0.00706(10) 0.0223(6) Uani d . 1 . .
C C3 0.7904(3) 0.4572(3) 0.01163(10) 0.0263(7) Uani d . 1 . .
H H3 0.8696 0.4059 -0.0062 0.032 Uiso calc R 1 . .
C C4 0.7299(3) 0.4011(3) 0.05639(10) 0.0282(7) Uani d . 1 . .
H H4 0.7681 0.3114 0.0699 0.034 Uiso calc R 1 . .
C C5 0.6140(3) 0.4763(3) 0.08128(10) 0.0281(7) Uani d . 1 . .
H H5 0.5699 0.4395 0.1119 0.034 Uiso calc R 1 . .
C C6 0.5637(3) 0.6068(3) 0.06045(10) 0.0253(7) Uani d . 1 . .
H H6 0.4831 0.6584 0.0774 0.030 Uiso calc R 1 . .
C C7 0.7948(3) 0.6533(3) -0.05569(10) 0.0297(7) Uani d . 1 . .
H H7A 0.8423 0.5755 -0.0762 0.045 Uiso calc R 1 . .
H H7B 0.8730 0.7281 -0.0478 0.045 Uiso calc R 1 . .
H H7C 0.7092 0.6979 -0.0749 0.045 Uiso calc R 1 . .
C C8 0.4570(3) 1.0810(3) 0.13862(9) 0.0197(6) Uani d . 1 . .
C C9 0.3566(3) 1.1589(3) 0.17090(9) 0.0208(6) Uani d . 1 . .
C C10 0.4168(3) 1.2560(3) 0.20712(9) 0.0236(6) Uani d . 1 . .
H H10 0.3469 1.3111 0.2275 0.028 Uiso calc R 1 . .
C C11 0.5757(3) 1.2744(3) 0.21418(10) 0.0218(6) Uani d . 1 . .
C C12 0.6750(3) 1.1964(3) 0.18272(10) 0.0232(7) Uani d . 1 . .
H H12 0.7841 1.2070 0.1869 0.028 Uiso calc R 1 . .
C C13 0.6178(3) 1.1022(3) 0.14482(10) 0.0222(6) Uani d . 1 . .
C C14 0.1828(3) 1.1379(3) 0.16953(10) 0.0276(7) Uani d . 1 . .
H H14A 0.1558 1.0466 0.1870 0.041 Uiso calc R 1 . .
H H14B 0.1475 1.1331 0.1340 0.041 Uiso calc R 1 . .
H H14C 0.1322 1.2204 0.1867 0.041 Uiso calc R 1 . .
C C15 0.6359(3) 1.3743(3) 0.25549(10) 0.0304(7) Uani d . 1 . .
H H15A 0.7469 1.3562 0.2608 0.046 Uiso calc R 1 . .
H H15B 0.5796 1.3552 0.2872 0.046 Uiso calc R 1 . .
H H15C 0.6202 1.4765 0.2453 0.046 Uiso calc R 1 . .
C C16 0.7350(3) 1.0196(3) 0.11262(10) 0.0272(7) Uani d . 1 . .
H H16A 0.7170 0.9141 0.1160 0.041 Uiso calc R 1 . .
H H16B 0.8403 1.0431 0.1243 0.041 Uiso calc R 1 . .
H H16C 0.7233 1.0483 0.0768 0.041 Uiso calc R 1 . .
C C17 0.2773(3) 0.8374(3) 0.11617(9) 0.0214(6) Uani d . 1 . .
C C18 0.3143(3) 0.7485(3) 0.15886(9) 0.0227(6) Uani d . 1 . .
C C19 0.2096(3) 0.6436(3) 0.17580(10) 0.0230(7) Uani d . 1 . .
H H19 0.2383 0.5830 0.2037 0.028 Uiso calc R 1 . .
C C20 0.0641(3) 0.6238(3) 0.15342(10) 0.0235(7) Uani d . 1 . .
C C21 0.0300(3) 0.7095(3) 0.11096(10) 0.0228(6) Uani d . 1 . .
H H21 -0.0675 0.6971 0.0945 0.027 Uiso calc R 1 . .
C C22 0.1331(3) 0.8122(3) 0.09178(9) 0.0212(6) Uani d . 1 . .
C C23 0.4655(3) 0.7641(3) 0.18735(10) 0.0312(7) Uani d . 1 . .
H H23A 0.4646 0.8554 0.2070 0.047 Uiso calc R 1 . .
H H23B 0.5517 0.7662 0.1630 0.047 Uiso calc R 1 . .
H H23C 0.4787 0.6809 0.2106 0.047 Uiso calc R 1 . .
C C24 -0.0507(3) 0.5159(3) 0.17434(11) 0.0358(8) Uani d . 1 . .
H H24A -0.0458 0.4250 0.1545 0.054 Uiso calc R 1 . .
H H24B -0.1556 0.5571 0.1721 0.054 Uiso calc R 1 . .
H H24C -0.0256 0.4951 0.2101 0.054 Uiso calc R 1 . .
C C25 0.0840(3) 0.8989(3) 0.04561(10) 0.0276(7) Uani d . 1 . .
H H25A -0.0198 0.8675 0.0348 0.041 Uiso calc R 1 . .
H H25B 0.1581 0.8824 0.0179 0.041 Uiso calc R 1 . .
H H25C 0.0817 1.0034 0.0542 0.041 Uiso calc R 1 . .
Li Li1 0.5311(5) 0.8695(5) -0.00153(16) 0.0253(10) Uani d . 1 . .
B B1 0.3913(3) 0.9657(3) 0.09683(11) 0.0203(7) Uani d . 1 . .
N N1 0.6228(3) 0.6653(2) 0.01732(8) 0.0236(6) Uani d . 1 . .
O O1 0.43136(19) 0.97903(18) 0.04806(6) 0.0246(5) Uani d . 1 . .

loop_
_atom_site_aniso_label
_atom_site_aniso_U_11
_atom_site_aniso_U_22
_atom_site_aniso_U_33
_atom_site_aniso_U_12
_atom_site_aniso_U_13
_atom_site_aniso_U_23
C2 0.0251(16) 0.0196(15) 0.0222(15) 0.0003(12) 0.0001(13) -0.0035(12)
C3 0.0253(16) 0.0231(15) 0.0306(16) 0.0050(13) 0.0003(13) -0.0029(13)
C4 0.0328(17) 0.0207(15) 0.0312(17) 0.0029(13) -0.0033(14) 0.0031(13)
C5 0.0326(17) 0.0260(16) 0.0258(16) -0.0022(13) -0.0004(14) 0.0043(13)
C6 0.0231(16) 0.0281(16) 0.0246(16) 0.0015(13) 0.0027(13) -0.0027(13)
C7 0.0296(16) 0.0274(16) 0.0320(17) 0.0042(13) 0.0060(13) 0.0009(13)
C8 0.0238(15) 0.0167(13) 0.0186(14) 0.0002(12) 0.0031(12) 0.0072(11)
C9 0.0209(15) 0.0236(15) 0.0181(14) 0.0007(12) 0.0018(12) 0.0030(12)
C10 0.0266(16) 0.0229(14) 0.0214(15) 0.0038(13) 0.0047(12) 0.0024(12)
C11 0.0233(16) 0.0215(15) 0.0205(14) -0.0017(12) 0.0001(13) 0.0046(12)
C12 0.0225(15) 0.0219(14) 0.0253(15) -0.0031(12) 0.0009(13) 0.0088(12)
C13 0.0244(16) 0.0186(14) 0.0235(15) 0.0014(12) 0.0053(12) 0.0068(12)
C14 0.0252(16) 0.0308(16) 0.0267(16) 0.0022(13) 0.0037(13) -0.0041(13)
C15 0.0308(17) 0.0310(16) 0.0293(16) -0.0039(13) 0.0005(14) 0.0018(13)
C16 0.0207(15) 0.0257(15) 0.0352(16) 0.0009(12) 0.0047(13) 0.0008(13)
C17 0.0276(16) 0.0188(14) 0.0176(14) 0.0042(12) 0.0042(12) -0.0023(11)
C18 0.0299(17) 0.0207(14) 0.0175(14) 0.0030(13) 0.0042(12) 0.0014(12)
C19 0.0289(16) 0.0201(14) 0.0200(14) 0.0028(13) 0.0040(13) 0.0026(11)
C20 0.0256(16) 0.0204(15) 0.0245(15) -0.0010(12) 0.0083(13) -0.0031(12)
C21 0.0199(15) 0.0243(15) 0.0243(15) 0.0031(12) 0.0026(12) -0.0041(12)
C22 0.0275(16) 0.0195(14) 0.0167(14) 0.0034(12) 0.0045(12) -0.0047(11)
C23 0.0387(18) 0.0306(16) 0.0242(15) -0.0017(14) -0.0066(14) 0.0074(13)
C24 0.0365(18) 0.0321(17) 0.0387(17) -0.0080(14) 0.0045(15) 0.0021(14)
C25 0.0262(16) 0.0302(16) 0.0264(15) 0.0024(13) -0.0014(13) -0.0006(13)
Li1 0.026(3) 0.025(2) 0.025(2) -0.003(2) 0.005(2) -0.0003(19)
B1 0.0181(17) 0.0217(16) 0.0211(17) 0.0092(13) 0.0021(14) 0.0010(13)
N1 0.0270(13) 0.0230(12) 0.0208(13) 0.0008(10) 0.0007(11) -0.0012(10)
O1 0.0290(11) 0.0235(10) 0.0212(11) 0.0030(8) 0.0036(9) 0.0023(8)

loop_
_atom_type_symbol
_atom_type_description
_atom_type_scat_dispersion_real
_atom_type_scat_dispersion_imag
_atom_type_scat_source
C C 0.0033 0.0016 'International Tables Vol C Tables 4.2.6.8 and 6.1.1.4'
H H 0.0000 0.0000 'International Tables Vol C Tables 4.2.6.8 and 6.1.1.4'
Li Li -0.0003 0.0001 'International Tables Vol C Tables 4.2.6.8 and 6.1.1.4'
B B 0.0013 0.0007 'International Tables Vol C Tables 4.2.6.8 and 6.1.1.4'
N N 0.0061 0.0033 'International Tables Vol C Tables 4.2.6.8 and 6.1.1.4'
O O 0.0106 0.0060 'International Tables Vol C Tables 4.2.6.8 and 6.1.1.4'

loop_
_geom_angle_atom_site_label_1
_geom_angle_atom_site_label_2
_geom_angle_atom_site_label_3
_geom_angle_site_symmetry_1
_geom_angle_site_symmetry_3
_geom_angle
_geom_angle_publ_flag
N1 C2 C3 . . 121.8(2) ?
N1 C2 C7 . . 117.2(2) ?
C3 C2 C7 . . 120.9(3) ?
C4 C3 C2 . . 119.3(3) ?
C4 C3 H3 . . 120.4 ?
C2 C3 H3 . . 120.4 ?
C5 C4 C3 . . 119.5(2) ?
C5 C4 H4 . . 120.3 ?
C3 C4 H4 . . 120.3 ?
C4 C5 C6 . . 118.0(3) ?
C4 C5 H5 . . 121.0 ?
C6 C5 H5 . . 121.0 ?
N1 C6 C5 . . 123.7(3) ?
N1 C6 H6 . . 118.2 ?
C5 C6 H6 . . 118.2 ?
C2 C7 H7A . . 109.5 ?
C2 C7 H7B . . 109.5 ?
H7A C7 H7B . . 109.5 ?
C2 C7 H7C . . 109.5 ?
H7A C7 H7C . . 109.5 ?
H7B C7 H7C . . 109.5 ?
C9 C8 C13 . . 117.9(2) ?
C9 C8 B1 . . 121.5(2) ?
C13 C8 B1 . . 120.6(2) ?
C10 C9 C8 . . 120.2(2) ?
C10 C9 C14 . . 117.6(2) ?
C8 C9 C14 . . 122.2(2) ?
C11 C10 C9 . . 122.0(3) ?
C11 C10 H10 . . 119.0 ?
C9 C10 H10 . . 119.0 ?
C12 C11 C10 . . 117.8(2) ?
C12 C11 C15 . . 121.8(2) ?
C10 C11 C15 . . 120.3(2) ?
C11 C12 C13 . . 121.4(2) ?
C11 C12 H12 . . 119.3 ?
C13 C12 H12 . . 119.3 ?
C12 C13 C8 . . 120.7(2) ?
C12 C13 C16 . . 117.8(2) ?
C8 C13 C16 . . 121.5(2) ?
C9 C14 H14A . . 109.5 ?
C9 C14 H14B . . 109.5 ?
H14A C14 H14B . . 109.5 ?
C9 C14 H14C . . 109.5 ?
H14A C14 H14C . . 109.5 ?
H14B C14 H14C . . 109.5 ?
C11 C15 H15A . . 109.5 ?
C11 C15 H15B . . 109.5 ?
H15A C15 H15B . . 109.5 ?
C11 C15 H15C . . 109.5 ?
H15A C15 H15C . . 109.5 ?
H15B C15 H15C . . 109.5 ?
C13 C16 H16A . . 109.5 ?
C13 C16 H16B . . 109.5 ?
H16A C16 H16B . . 109.5 ?
C13 C16 H16C . . 109.5 ?
H16A C16 H16C . . 109.5 ?
H16B C16 H16C . . 109.5 ?
C22 C17 C18 . . 117.3(2) ?
C22 C17 B1 . . 120.7(2) ?
C18 C17 B1 . . 121.9(2) ?
C19 C18 C17 . . 120.2(2) ?
C19 C18 C23 . . 117.9(2) ?
C17 C18 C23 . . 122.0(2) ?
C18 C19 C20 . . 122.6(2) ?
C18 C19 H19 . . 118.7 ?
C20 C19 H19 . . 118.7 ?
C21 C20 C19 . . 116.8(2) ?
C21 C20 C24 . . 121.6(2) ?
C19 C20 C24 . . 121.6(2) ?
C22 C21 C20 . . 122.5(2) ?
C22 C21 H21 . . 118.8 ?
C20 C21 H21 . . 118.8 ?
C21 C22 C17 . . 120.5(2) ?
C21 C22 C25 . . 118.0(2) ?
C17 C22 C25 . . 121.5(2) ?
C18 C23 H23A . . 109.5 ?
C18 C23 H23B . . 109.5 ?
H23A C23 H23B . . 109.5 ?
C18 C23 H23C . . 109.5 ?
H23A C23 H23C . . 109.5 ?
H23B C23 H23C . . 109.5 ?
C20 C24 H24A . . 109.5 ?
C20 C24 H24B . . 109.5 ?
H24A C24 H24B . . 109.5 ?
C20 C24 H24C . . 109.5 ?
H24A C24 H24C . . 109.5 ?
H24B C24 H24C . . 109.5 ?
C22 C25 H25A . . 109.5 ?
C22 C25 H25B . . 109.5 ?
H25A C25 H25B . . 109.5 ?
C22 C25 H25C . . 109.5 ?
H25A C25 H25C . . 109.5 ?
H25B C25 H25C . . 109.5 ?
O1 Li1 O1 . 3_675 98.0(2) ?
O1 Li1 N1 . . 119.5(2) ?
O1 Li1 N1 3_675 . 138.6(3) ?
O1 Li1 Li1 . 3_675 49.36(16) ?
O1 Li1 Li1 3_675 3_675 48.66(16) ?
N1 Li1 Li1 . 3_675 161.4(3) ?
O1 B1 C17 . . 121.9(2) ?
O1 B1 C8 . . 120.0(2) ?
C17 B1 C8 . . 118.1(2) ?
C2 N1 C6 . . 117.7(2) ?
C2 N1 Li1 . . 128.1(2) ?
C6 N1 Li1 . . 114.2(2) ?
B1 O1 Li1 . . 138.3(2) ?
B1 O1 Li1 . 3_675 137.6(2) ?
Li1 O1 Li1 . 3_675 82.0(2) ?

loop_
_geom_bond_atom_site_label_1
_geom_bond_atom_site_label_2
_geom_bond_site_symmetry_2
_geom_bond_distance
_geom_bond_publ_flag
C2 N1 . 1.342(3) ?
C2 C3 . 1.393(4) ?
C2 C7 . 1.497(4) ?
C3 C4 . 1.383(4) ?
C3 H3 . 0.9500 ?
C4 C5 . 1.377(4) ?
C4 H4 . 0.9500 ?
C5 C6 . 1.380(4) ?
C5 H5 . 0.9500 ?
C6 N1 . 1.351(3) ?
C6 H6 . 0.9500 ?
C7 H7A . 0.9800 ?
C7 H7B . 0.9800 ?
C7 H7C . 0.9800 ?
C8 C9 . 1.405(3) ?
C8 C13 . 1.406(3) ?
C8 B1 . 1.620(4) ?
C9 C10 . 1.398(3) ?
C9 C14 . 1.509(4) ?
C10 C11 . 1.390(4) ?
C10 H10 . 0.9500 ?
C11 C12 . 1.386(4) ?
C11 C15 . 1.507(4) ?
C12 C13 . 1.403(4) ?
C12 H12 . 0.9500 ?
C13 C16 . 1.517(4) ?
C14 H14A . 0.9800 ?
C14 H14B . 0.9800 ?
C14 H14C . 0.9800 ?
C15 H15A . 0.9800 ?
C15 H15B . 0.9800 ?
C15 H15C . 0.9800 ?
C16 H16A . 0.9800 ?
C16 H16B . 0.9800 ?
C16 H16C . 0.9800 ?
C17 C22 . 1.414(4) ?
C17 C18 . 1.419(3) ?
C17 B1 . 1.611(4) ?
C18 C19 . 1.389(3) ?
C18 C23 . 1.506(4) ?
C19 C20 . 1.393(4) ?
C19 H19 . 0.9500 ?
C20 C21 . 1.392(4) ?
C20 C24 . 1.500(4) ?
C21 C22 . 1.386(4) ?
C21 H21 . 0.9500 ?
C22 C25 . 1.506(3) ?
C23 H23A . 0.9800 ?
C23 H23B . 0.9800 ?
C23 H23C . 0.9800 ?
C24 H24A . 0.9800 ?
C24 H24B . 0.9800 ?
C24 H24C . 0.9800 ?
C25 H25A . 0.9800 ?
C25 H25B . 0.9800 ?
C25 H25C . 0.9800 ?
Li1 O1 . 1.853(5) ?
Li1 O1 3_675 1.873(5) ?
Li1 N1 . 2.084(5) ?
Li1 Li1 3_675 2.444(8) ?
B1 O1 . 1.331(3) ?
O1 Li1 3_675 1.873(5) ?

loop_
_geom_hbond_atom_site_label_D
_geom_hbond_atom_site_label_H
_geom_hbond_atom_site_label_A
_geom_hbond_site_symmetry_A
_geom_hbond_distance_DH
_geom_hbond_distance_HA
_geom_hbond_distance_DA
_geom_hbond_angle_DHA
C5 H5 Cg1 1_545 0.95 2.96 3.787(3) 146

loop_
_geom_torsion_atom_site_label_1
_geom_torsion_atom_site_label_2
_geom_torsion_atom_site_label_3
_geom_torsion_atom_site_label_4
_geom_torsion_site_symmetry_1
_geom_torsion_site_symmetry_2
_geom_torsion_site_symmetry_3
_geom_torsion_site_symmetry_4
_geom_torsion
_geom_torsion_publ_flag
N1 C2 C3 C4 . . . . 0.4(4) ?
C7 C2 C3 C4 . . . . -179.3(2) ?
C2 C3 C4 C5 . . . . 0.7(4) ?
C3 C4 C5 C6 . . . . -0.7(4) ?
C4 C5 C6 N1 . . . . -0.5(4) ?
C13 C8 C9 C10 . . . . 1.2(3) ?
B1 C8 C9 C10 . . . . 179.0(2) ?
C13 C8 C9 C14 . . . . -176.5(2) ?
B1 C8 C9 C14 . . . . 1.4(3) ?
C8 C9 C10 C11 . . . . -2.9(4) ?
C14 C9 C10 C11 . . . . 174.9(2) ?
C9 C10 C11 C12 . . . . 2.2(4) ?
C9 C10 C11 C15 . . . . -176.8(2) ?
C10 C11 C12 C13 . . . . 0.2(4) ?
C15 C11 C12 C13 . . . . 179.1(2) ?
C11 C12 C13 C8 . . . . -1.8(4) ?
C11 C12 C13 C16 . . . . -179.2(2) ?
C9 C8 C13 C12 . . . . 1.1(3) ?
B1 C8 C13 C12 . . . . -176.8(2) ?
C9 C8 C13 C16 . . . . 178.4(2) ?
B1 C8 C13 C16 . . . . 0.5(3) ?
C22 C17 C18 C19 . . . . -1.2(4) ?
B1 C17 C18 C19 . . . . 177.0(2) ?
C22 C17 C18 C23 . . . . 179.1(2) ?
B1 C17 C18 C23 . . . . -2.7(4) ?
C17 C18 C19 C20 . . . . -2.1(4) ?
C23 C18 C19 C20 . . . . 177.6(2) ?
C18 C19 C20 C21 . . . . 3.3(4) ?
C18 C19 C20 C24 . . . . -176.3(2) ?
C19 C20 C21 C22 . . . . -1.1(4) ?
C24 C20 C21 C22 . . . . 178.4(2) ?
C20 C21 C22 C17 . . . . -2.1(4) ?
C20 C21 C22 C25 . . . . -180.0(2) ?
C18 C17 C22 C21 . . . . 3.3(4) ?
B1 C17 C22 C21 . . . . -174.9(2) ?
C18 C17 C22 C25 . . . . -179.0(2) ?
B1 C17 C22 C25 . . . . 2.8(4) ?
C22 C17 B1 O1 . . . . -50.9(3) ?
C18 C17 B1 O1 . . . . 131.0(3) ?
C22 C17 B1 C8 . . . . 128.9(3) ?
C18 C17 B1 C8 . . . . -49.2(3) ?
C9 C8 B1 O1 . . . . 125.9(3) ?
C13 C8 B1 O1 . . . . -56.3(3) ?
C9 C8 B1 C17 . . . . -53.9(3) ?
C13 C8 B1 C17 . . . . 123.9(3) ?
C3 C2 N1 C6 . . . . -1.6(3) ?
C7 C2 N1 C6 . . . . 178.1(2) ?
C3 C2 N1 Li1 . . . . 176.2(2) ?
C7 C2 N1 Li1 . . . . -4.1(3) ?
C5 C6 N1 C2 . . . . 1.7(4) ?
C5 C6 N1 Li1 . . . . -176.4(2) ?
O1 Li1 N1 C2 . . . . -159.0(2) ?
O1 Li1 N1 C2 3_675 . . . -7.0(5) ?
Li1 Li1 N1 C2 3_675 . . . -110.7(10) ?
O1 Li1 N1 C6 . . . . 18.8(3) ?
O1 Li1 N1 C6 3_675 . . . 170.8(3) ?
Li1 Li1 N1 C6 3_675 . . . 67.1(11) ?
C17 B1 O1 Li1 . . . . -60.0(4) ?
C8 B1 O1 Li1 . . . . 120.2(3) ?
C17 B1 O1 Li1 . . . 3_675 143.1(3) ?
C8 B1 O1 Li1 . . . 3_675 -36.6(4) ?
O1 Li1 O1 B1 3_675 . . . -164.5(3) ?
N1 Li1 O1 B1 . . . . -2.8(5) ?
Li1 Li1 O1 B1 3_675 . . . -164.5(3) ?
O1 Li1 O1 Li1 3_675 . . 3_675 0.0 ?
N1 Li1 O1 Li1 . . . 3_675 161.7(4) ?
